data_2239571
loop_
_publ_author_name
'Dhanabalan, Nallathambi'
'Thanigaimani, Kaliyaperumal'
'Arshad, Suhana'
'Razak, Ibrahim Abdul'
'Santhanaraj, K. Joseph'

_publ_section_title
;
 9-Aminoacridin-10-ium 4-aminobenzoate dihydrate
;
_journal_coeditor_code IS5353
_journal_issue 6
_journal_name_full 'Acta Crystallographica Section E'
_journal_page_first o657
_journal_page_last o658
_journal_paper_doi 10.1107/S160053681401023X
_journal_volume 70
_journal_year 2014
_chemical_formula_iupac 'C13 H11 N2 +, C7 H6 N O2 -, 2H2 O'
_chemical_formula_moiety 'C13 H11 N2 +, C7 H6 N O2 -, 2(H2 O)'
_chemical_formula_sum 'C20 H21 N3 O4'
_chemical_formula_weight 367.40
_chemical_name_systematic
;
9-Aminoacridin-10-ium 4-aminobenzoate dihydrate
;
_space_group_IT_number 14
_symmetry_cell_setting monoclinic
_symmetry_space_group_name_Hall '-P 2ybc'
_symmetry_space_group_name_H-M 'P 1 21/c 1'
_atom_sites_solution_hydrogens geom
_atom_sites_solution_primary direct
_atom_sites_solution_secondary difmap
_audit_creation_method SHELXL-97
_cell_angle_alpha 90.00
_cell_angle_beta 114.8650(10)
_cell_angle_gamma 90.00
_cell_formula_units_Z 8
_cell_length_a 25.6891(9)
_cell_length_b 7.2800(2)
_cell_length_c 21.6485(6)
_cell_measurement_reflns_used 9979
_cell_measurement_temperature 100.0(10)
_cell_measurement_theta_max 30.04
_cell_measurement_theta_min 2.57
_cell_volume 3673.33(19)
_computing_cell_refinement 'SAINT (Bruker, 2009)'
_computing_data_collection 'APEX2 (Bruker, 2009)'
_computing_data_reduction 'SAINT (Bruker, 2009)'
_computing_molecular_graphics 'SHELXTL (Sheldrick, 2008)'
_computing_publication_material
;
SHELXTL (Sheldrick, 2008) and PLATON (Spek, 2009)
;
_computing_structure_refinement 'SHELXTL (Sheldrick, 2008)'
_computing_structure_solution 'SHELXTL (Sheldrick, 2008)'
_diffrn_ambient_temperature 100.0(10)
_diffrn_measured_fraction_theta_full 0.991
_diffrn_measured_fraction_theta_max 0.991
_diffrn_measurement_device_type
;
Bruker SMART APEXII CCD area-detector
;
_diffrn_measurement_method '\f and \w scans'
_diffrn_radiation_monochromator graphite
_diffrn_radiation_source 'fine-focus sealed tube'
_diffrn_radiation_type MoK\a
_diffrn_radiation_wavelength 0.71073
_diffrn_reflns_av_R_equivalents 0.0465
_diffrn_reflns_av_sigmaI/netI 0.0477
_diffrn_reflns_limit_h_max 35
_diffrn_reflns_limit_h_min -34
_diffrn_reflns_limit_k_max 10
_diffrn_reflns_limit_k_min -10
_diffrn_reflns_limit_l_max 28
_diffrn_reflns_limit_l_min -29
_diffrn_reflns_number 39382
_diffrn_reflns_theta_full 29.50
_diffrn_reflns_theta_max 29.50
_diffrn_reflns_theta_min 2.08
_diffrn_standards_number 0
_exptl_absorpt_coefficient_mu 0.094
_exptl_absorpt_correction_T_max 0.9899
_exptl_absorpt_correction_T_min 0.9423
_exptl_absorpt_correction_type multi-scan
_exptl_absorpt_process_details '(<i>SADABS</i>; Bruker, 2009)'
_exptl_crystal_colour yellow
_exptl_crystal_density_diffrn 1.329
_exptl_crystal_density_method 'not measured'
_exptl_crystal_description needle
_exptl_crystal_F_000 1552
_exptl_crystal_size_max 0.64
_exptl_crystal_size_mid 0.14
_exptl_crystal_size_min 0.11
_refine_diff_density_max 0.532
_refine_diff_density_min -0.250
_refine_ls_extinction_method none
_refine_ls_goodness_of_fit_ref 1.039
_refine_ls_hydrogen_treatment mixed
_refine_ls_matrix_type full
_refine_ls_number_parameters 559
_refine_ls_number_reflns 10114
_refine_ls_number_restraints 1
_refine_ls_restrained_S_all 1.039
_refine_ls_R_factor_all 0.0815
_refine_ls_R_factor_gt 0.0524
_refine_ls_shift/su_max 0.001
_refine_ls_shift/su_mean 0.000
_refine_ls_structure_factor_coef Fsqd
_refine_ls_weighting_details 'calc w=1/[\s^2^(Fo^2^)+(0.0477P)^2^+1.9401P] where P=(Fo^2^+2Fc^2^)/3'
_refine_ls_weighting_scheme calc
_refine_ls_wR_factor_gt 0.1150
_refine_ls_wR_factor_ref 0.1277
_reflns_number_gt 7214
_reflns_number_total 10114
_reflns_threshold_expression I>2\s(I)
_cod_data_source_file is5353sup1.cif
_cod_data_source_block I
_cod_original_cell_volume 3673.32(19)
_cod_original_sg_symbol_H-M 'P 21/c'
_cod_database_code 2239571
_cod_database_fobs_code 2239571

loop_
_symmetry_equiv_pos_as_xyz
'x, y, z'
'-x, y+1/2, -z+1/2'
'-x, -y, -z'
'x, -y-1/2, z-1/2'

loop_
_atom_site_type_symbol
_atom_site_label
_atom_site_fract_x
_atom_site_fract_y
_atom_site_fract_z
_atom_site_U_iso_or_equiv
_atom_site_adp_type
_atom_site_calc_flag
_atom_site_refinement_flags
_atom_site_occupancy
_atom_site_symmetry_multiplicity
O O1A 0.86360(5) 0.58428(18) 0.11715(7) 0.0268(3) Uani d . 1 1
O O2A 0.87227(5) 0.88589(17) 0.10751(6) 0.0222(3) Uani d . 1 1
N N1A 0.67465(6) 0.8427(2) 0.21685(8) 0.0242(3) Uani d . 1 1
N N2A 0.05332(5) 0.2784(2) 0.45535(7) 0.0180(3) Uani d . 1 1
N N3A -0.04990(6) 0.2128(2) 0.55740(7) 0.0199(3) Uani d . 1 1
C C1A 0.72048(6) 0.8241(2) 0.19910(8) 0.0199(3) Uani d . 1 1
C C2A 0.74005(7) 0.9733(3) 0.17409(9) 0.0235(4) Uani d . 1 1
H H2AA 0.7243 1.0919 0.1732 0.028 Uiso calc R 1 1
C C3A 0.78230(7) 0.9496(3) 0.15049(9) 0.0222(4) Uani d . 1 1
H H3AA 0.7954 1.0529 0.1342 0.027 Uiso calc R 1 1
C C4A 0.80575(6) 0.7776(2) 0.15040(8) 0.0182(3) Uani d . 1 1
C C5A 0.78674(6) 0.6297(2) 0.17669(8) 0.0193(3) Uani d . 1 1
H H5AA 0.8025 0.5112 0.1776 0.023 Uiso calc R 1 1
C C6A 0.74549(6) 0.6517(2) 0.20143(8) 0.0195(3) Uani d . 1 1
H H6AA 0.7341 0.5495 0.2201 0.023 Uiso calc R 1 1
C C7A 0.85012(6) 0.7471(2) 0.12315(8) 0.0193(3) Uani d . 1 1
C C8A 0.07687(6) 0.2119(2) 0.52023(8) 0.0169(3) Uani d . 1 1
C C9A 0.13552(7) 0.1634(2) 0.55063(9) 0.0214(3) Uani d . 1 1
H H9AA 0.1579 0.1734 0.5253 0.026 Uiso calc R 1 1
C C10A 0.16021(7) 0.1021(3) 0.61654(9) 0.0239(4) Uani d . 1 1
H H10A 0.1998 0.0717 0.6368 0.029 Uiso calc R 1 1
C C11A 0.12751(7) 0.0835(3) 0.65452(9) 0.0226(4) Uani d . 1 1
H H11A 0.1452 0.0425 0.7004 0.027 Uiso calc R 1 1
C C12A 0.07030(7) 0.1245(2) 0.62534(8) 0.0193(3) Uani d . 1 1
H H12A 0.0483 0.1091 0.6509 0.023 Uiso calc R 1 1
C C13A 0.04320(6) 0.1901(2) 0.55725(8) 0.0162(3) Uani d . 1 1
C C14A -0.01692(6) 0.2343(2) 0.52463(8) 0.0166(3) Uani d . 1 1
C C15A -0.04016(6) 0.3026(2) 0.45590(8) 0.0167(3) Uani d . 1 1
C C16A -0.09877(6) 0.3509(2) 0.41950(8) 0.0195(3) Uani d . 1 1
H H16A -0.1242 0.3381 0.4409 0.023 Uiso calc R 1 1
C C17A -0.11937(7) 0.4155(2) 0.35427(8) 0.0217(3) Uani d . 1 1
H H17A -0.1587 0.4480 0.3308 0.026 Uiso calc R 1 1
C C18A -0.08208(7) 0.4338(3) 0.32192(8) 0.0229(4) Uani d . 1 1
H H18A -0.0966 0.4777 0.2764 0.028 Uiso calc R 1 1
C C19A -0.02525(7) 0.3891(2) 0.35517(8) 0.0208(3) Uani d . 1 1
H H19A -0.0005 0.4028 0.3329 0.025 Uiso calc R 1 1
C C20A -0.00344(6) 0.3226(2) 0.42261(8) 0.0171(3) Uani d . 1 1
O O1B 0.37845(5) 0.68571(17) 0.26050(6) 0.0230(3) Uani d . 1 1
O O2B 0.36397(5) 0.98772(18) 0.25207(6) 0.0261(3) Uani d . 1 1
N N1B 0.17296(6) 0.7568(2) -0.03882(8) 0.0229(3) Uani d . 1 1
N N2B 0.54393(6) 0.2571(2) 0.59970(7) 0.0202(3) Uani d . 1 1
N N3B 0.44631(6) 0.2602(2) 0.39185(7) 0.0220(3) Uani d D 1 1
C C1B 0.21918(6) 0.7727(2) 0.02383(8) 0.0194(3) Uani d . 1 1
C C2B 0.23209(7) 0.9435(3) 0.05693(9) 0.0245(4) Uani d . 1 1
H H2BA 0.2112 1.0494 0.0343 0.029 Uiso calc R 1 1
C C3B 0.27492(7) 0.9592(3) 0.12218(9) 0.0239(4) Uani d . 1 1
H H3BA 0.2830 1.0761 0.1437 0.029 Uiso calc R 1 1
C C4B 0.30656(6) 0.8068(2) 0.15708(8) 0.0190(3) Uani d . 1 1
C C5B 0.29449(6) 0.6376(2) 0.12345(8) 0.0190(3) Uani d . 1 1
H H5BA 0.3158 0.5321 0.1460 0.023 Uiso calc R 1 1
C C6B 0.25205(7) 0.6210(2) 0.05779(9) 0.0203(3) Uani d . 1 1
H H6BA 0.2452 0.5051 0.0356 0.024 Uiso calc R 1 1
C C7B 0.35265(6) 0.8283(2) 0.22785(8) 0.0197(3) Uani d . 1 1
C C8B 0.48841(7) 0.3151(2) 0.57499(8) 0.0198(3) Uani d . 1 1
C C9B 0.46617(7) 0.3731(3) 0.62140(9) 0.0239(4) Uani d . 1 1
H H9BA 0.4899 0.3729 0.6689 0.029 Uiso calc R 1 1
C C10B 0.41040(7) 0.4296(3) 0.59768(9) 0.0260(4) Uani d . 1 1
H H10B 0.3956 0.4675 0.6291 0.031 Uiso calc R 1 1
C C11B 0.37436(7) 0.4325(3) 0.52712(9) 0.0227(4) Uani d . 1 1
H H11B 0.3356 0.4720 0.5113 0.027 Uiso calc R 1 1
C C12B 0.39578(7) 0.3779(2) 0.48192(9) 0.0225(4) Uani d . 1 1
H H12B 0.3716 0.3808 0.4345 0.027 Uiso calc R 1 1
C C13B 0.45352(6) 0.3169(2) 0.50437(8) 0.0193(3) Uani d . 1 1
C C14B 0.47737(6) 0.2568(2) 0.45815(8) 0.0173(3) Uani d . 1 1
C C15B 0.53592(6) 0.1946(2) 0.48670(8) 0.0161(3) Uani d . 1 1
C C16B 0.56309(7) 0.1301(2) 0.44572(8) 0.0204(3) Uani d . 1 1
H H16B 0.5422 0.1278 0.3976 0.025 Uiso calc R 1 1
C C17B 0.61859(7) 0.0714(3) 0.47412(9) 0.0238(4) Uani d . 1 1
H H17B 0.6360 0.0285 0.4459 0.029 Uiso calc R 1 1
C C18B 0.64998(7) 0.0744(3) 0.54509(9) 0.0246(4) Uani d . 1 1
H H18B 0.6888 0.0344 0.5646 0.030 Uiso calc R 1 1
C C19B 0.62536(7) 0.1343(2) 0.58664(9) 0.0225(4) Uani d . 1 1
H H19B 0.6468 0.1340 0.6347 0.027 Uiso calc R 1 1
C C20B 0.56781(6) 0.1966(2) 0.55777(8) 0.0176(3) Uani d . 1 1
O O1W 0.43871(6) 0.4726(2) 0.20699(7) 0.0283(3) Uani d . 1 1
O O2W 0.06211(6) 0.5855(2) 0.27425(7) 0.0285(3) Uani d . 1 1
O O3W 0.46498(6) 0.14630(19) 0.27833(6) 0.0279(3) Uani d . 1 1
O O4W 0.96560(6) 0.42092(19) 0.18638(7) 0.0246(3) Uani d . 1 1
H H1NA 0.6681(9) 0.745(3) 0.2392(11) 0.034(6) Uiso d . 1 1
H H2NA 0.6685(9) 0.956(4) 0.2310(11) 0.043(7) Uiso d . 1 1
H H3NA 0.0766(9) 0.302(3) 0.4345(10) 0.033(5) Uiso d . 1 1
H H4NA -0.0364(9) 0.170(3) 0.6019(11) 0.037(6) Uiso d . 1 1
H H5NA -0.0885(9) 0.234(3) 0.5365(10) 0.030(5) Uiso d . 1 1
H H1NB 0.1604(9) 0.851(3) -0.0650(11) 0.035(6) Uiso d . 1 1
H H2NB 0.1705(9) 0.659(3) -0.0644(11) 0.038(6) Uiso d . 1 1
H H3NB 0.5628(10) 0.266(3) 0.6495(12) 0.051(7) Uiso d . 1 1
H H4NB 0.4051(10) 0.296(3) 0.3709(11) 0.044(6) Uiso d . 1 1
H H5NB 0.4588(9) 0.224(3) 0.3608(9) 0.041(6) Uiso d D 1 1
H H1W1 0.4462(11) 0.373(4) 0.2282(13) 0.053(8) Uiso d . 1 1
H H2W1 0.4187(11) 0.536(4) 0.2230(13) 0.055(8) Uiso d . 1 1
H H1W2 0.0841(11) 0.525(4) 0.3115(14) 0.060(8) Uiso d . 1 1
H H2W2 0.0538(11) 0.692(4) 0.2861(13) 0.055(8) Uiso d . 1 1
H H1W3 0.4345(12) 0.077(4) 0.2731(14) 0.073(9) Uiso d . 1 1
H H2W3 0.4977(11) 0.079(4) 0.2807(12) 0.052(7) Uiso d . 1 1
H H1W4 0.9960(10) 0.486(4) 0.2157(12) 0.048(7) Uiso d . 1 1
H H2W4 0.9360(11) 0.492(4) 0.1677(12) 0.050(7) Uiso d . 1 1

loop_
_atom_site_aniso_label
_atom_site_aniso_U_11
_atom_site_aniso_U_22
_atom_site_aniso_U_33
_atom_site_aniso_U_12
_atom_site_aniso_U_13
_atom_site_aniso_U_23
O1A 0.0245(6) 0.0221(7) 0.0370(7) 0.0003(5) 0.0161(5) -0.0081(6)
O2A 0.0229(5) 0.0225(7) 0.0252(6) -0.0014(5) 0.0140(5) -0.0016(5)
N1A 0.0249(7) 0.0214(9) 0.0320(8) -0.0004(6) 0.0176(6) 0.0004(7)
N2A 0.0198(6) 0.0182(8) 0.0200(7) 0.0004(5) 0.0124(6) -0.0002(5)
N3A 0.0181(6) 0.0240(8) 0.0192(7) -0.0002(5) 0.0093(6) 0.0018(6)
C1A 0.0162(7) 0.0235(9) 0.0186(8) 0.0002(6) 0.0059(6) 0.0001(7)
C2A 0.0243(8) 0.0178(9) 0.0309(9) 0.0042(7) 0.0141(7) 0.0020(7)
C3A 0.0233(8) 0.0199(9) 0.0260(9) 0.0005(7) 0.0128(7) 0.0033(7)
C4A 0.0158(7) 0.0203(9) 0.0177(8) 0.0000(6) 0.0064(6) -0.0024(6)
C5A 0.0163(7) 0.0168(9) 0.0207(8) 0.0011(6) 0.0036(6) -0.0022(6)
C6A 0.0177(7) 0.0176(9) 0.0215(8) -0.0022(6) 0.0064(6) 0.0005(7)
C7A 0.0157(7) 0.0239(10) 0.0160(8) 0.0005(6) 0.0045(6) -0.0035(7)
C8A 0.0192(7) 0.0134(8) 0.0191(8) -0.0001(6) 0.0091(6) -0.0016(6)
C9A 0.0195(7) 0.0208(9) 0.0278(9) 0.0012(6) 0.0139(7) -0.0009(7)
C10A 0.0184(7) 0.0256(10) 0.0270(9) 0.0041(7) 0.0089(7) -0.0003(7)
C11A 0.0249(8) 0.0223(10) 0.0191(8) 0.0031(7) 0.0078(7) 0.0012(7)
C12A 0.0229(7) 0.0180(9) 0.0196(8) 0.0001(6) 0.0115(6) -0.0002(6)
C13A 0.0188(7) 0.0126(8) 0.0188(8) -0.0004(6) 0.0094(6) -0.0024(6)
C14A 0.0200(7) 0.0117(8) 0.0204(8) -0.0020(6) 0.0107(6) -0.0034(6)
C15A 0.0199(7) 0.0122(8) 0.0189(8) -0.0007(6) 0.0090(6) -0.0019(6)
C16A 0.0191(7) 0.0182(9) 0.0230(8) -0.0012(6) 0.0107(6) -0.0021(7)
C17A 0.0208(7) 0.0217(10) 0.0207(8) 0.0013(6) 0.0069(6) -0.0012(7)
C18A 0.0284(8) 0.0227(10) 0.0168(8) 0.0008(7) 0.0086(7) -0.0007(7)
C19A 0.0258(8) 0.0190(9) 0.0211(8) -0.0009(6) 0.0133(7) -0.0013(7)
C20A 0.0203(7) 0.0135(8) 0.0193(8) -0.0016(6) 0.0101(6) -0.0022(6)
O1B 0.0241(6) 0.0221(7) 0.0224(6) 0.0018(5) 0.0094(5) 0.0003(5)
O2B 0.0246(6) 0.0209(7) 0.0302(7) -0.0014(5) 0.0089(5) -0.0067(5)
N1B 0.0218(7) 0.0222(9) 0.0235(8) -0.0007(6) 0.0084(6) -0.0014(7)
N2B 0.0231(7) 0.0204(8) 0.0160(7) 0.0007(6) 0.0072(6) 0.0002(6)
N3B 0.0188(6) 0.0276(9) 0.0182(7) 0.0006(6) 0.0063(6) -0.0009(6)
C1B 0.0154(7) 0.0233(9) 0.0221(8) -0.0014(6) 0.0105(6) -0.0002(7)
C2B 0.0245(8) 0.0179(9) 0.0296(9) 0.0019(7) 0.0098(7) 0.0005(7)
C3B 0.0242(8) 0.0178(9) 0.0288(9) -0.0012(7) 0.0103(7) -0.0046(7)
C4B 0.0171(7) 0.0194(9) 0.0233(8) -0.0024(6) 0.0112(6) -0.0019(7)
C5B 0.0181(7) 0.0180(9) 0.0232(8) -0.0005(6) 0.0107(6) 0.0008(7)
C6B 0.0208(7) 0.0171(9) 0.0281(9) -0.0035(6) 0.0152(7) -0.0044(7)
C7B 0.0175(7) 0.0218(9) 0.0238(8) -0.0009(6) 0.0127(6) -0.0021(7)
C8B 0.0241(8) 0.0141(9) 0.0229(8) -0.0028(6) 0.0115(7) -0.0003(6)
C9B 0.0275(8) 0.0246(10) 0.0199(8) -0.0012(7) 0.0103(7) -0.0004(7)
C10B 0.0274(8) 0.0259(10) 0.0285(9) 0.0002(7) 0.0154(7) -0.0017(8)
C11B 0.0199(7) 0.0226(10) 0.0262(9) 0.0025(6) 0.0104(7) 0.0013(7)
C12B 0.0208(7) 0.0214(10) 0.0227(8) -0.0012(6) 0.0067(7) 0.0012(7)
C13B 0.0169(7) 0.0149(9) 0.0258(9) -0.0012(6) 0.0087(6) 0.0009(7)
C14B 0.0183(7) 0.0131(8) 0.0175(8) -0.0036(6) 0.0045(6) 0.0018(6)
C15B 0.0168(7) 0.0133(8) 0.0173(7) -0.0008(6) 0.0063(6) 0.0022(6)
C16B 0.0230(7) 0.0202(9) 0.0193(8) -0.0020(6) 0.0099(6) 0.0007(7)
C17B 0.0228(8) 0.0239(10) 0.0294(9) 0.0007(7) 0.0156(7) 0.0019(7)
C18B 0.0154(7) 0.0244(10) 0.0322(10) 0.0019(6) 0.0082(7) 0.0042(8)
C19B 0.0197(7) 0.0226(10) 0.0189(8) -0.0009(6) 0.0021(6) 0.0027(7)
C20B 0.0185(7) 0.0147(8) 0.0184(8) -0.0024(6) 0.0065(6) 0.0007(6)
O1W 0.0313(7) 0.0254(8) 0.0297(7) 0.0064(6) 0.0143(6) 0.0006(6)
O2W 0.0336(7) 0.0227(8) 0.0252(7) 0.0030(6) 0.0085(6) 0.0018(6)
O3W 0.0266(6) 0.0280(8) 0.0281(7) -0.0028(6) 0.0104(5) -0.0018(6)
O4W 0.0265(6) 0.0227(7) 0.0247(7) 0.0024(5) 0.0110(5) -0.0016(5)

loop_
_atom_type_symbol
_atom_type_description
_atom_type_scat_dispersion_real
_atom_type_scat_dispersion_imag
_atom_type_scat_source
C C 0.0033 0.0016 'International Tables Vol C Tables 4.2.6.8 and 6.1.1.4'
H H 0.0000 0.0000 'International Tables Vol C Tables 4.2.6.8 and 6.1.1.4'
N N 0.0061 0.0033 'International Tables Vol C Tables 4.2.6.8 and 6.1.1.4'
O O 0.0106 0.0060 'International Tables Vol C Tables 4.2.6.8 and 6.1.1.4'

loop_
_geom_angle_atom_site_label_1
_geom_angle_atom_site_label_2
_geom_angle_atom_site_label_3
_geom_angle
C1A N1A H1NA 115.8(13)
C1A N1A H2NA 117.7(14)
H1NA N1A H2NA 115.3(19)
C8A N2A C20A 122.22(13)
C8A N2A H3NA 118.9(13)
C20A N2A H3NA 118.7(13)
C14A N3A H4NA 123.4(13)
C14A N3A H5NA 121.4(13)
H4NA N3A H5NA 115.1(18)
N1A C1A C2A 121.01(16)
N1A C1A C6A 120.43(16)
C2A C1A C6A 118.41(14)
C3A C2A C1A 120.60(16)
C3A C2A H2AA 119.7
C1A C2A H2AA 119.7
C4A C3A C2A 121.16(16)
C4A C3A H3AA 119.4
C2A C3A H3AA 119.4
C3A C4A C5A 117.87(14)
C3A C4A C7A 122.25(15)
C5A C4A C7A 119.88(15)
C6A C5A C4A 121.61(16)
C6A C5A H5AA 119.2
C4A C5A H5AA 119.2
C5A C6A C1A 120.28(16)
C5A C6A H6AA 119.9
C1A C6A H6AA 119.9
O1A C7A O2A 123.20(14)
O1A C7A C4A 117.83(15)
O2A C7A C4A 118.97(15)
N2A C8A C9A 119.55(14)
N2A C8A C13A 120.78(13)
C9A C8A C13A 119.67(14)
C10A C9A C8A 120.19(14)
C10A C9A H9AA 119.9
C8A C9A H9AA 119.9
C9A C10A C11A 120.74(15)
C9A C10A H10A 119.6
C11A C10A H10A 119.6
C12A C11A C10A 119.94(15)
C12A C11A H11A 120.0
C10A C11A H11A 120.0
C11A C12A C13A 121.01(14)
C11A C12A H12A 119.5
C13A C12A H12A 119.5
C8A C13A C12A 118.41(14)
C8A C13A C14A 118.87(14)
C12A C13A C14A 122.72(13)
N3A C14A C15A 120.96(14)
N3A C14A C13A 120.49(14)
C15A C14A C13A 118.55(13)
C20A C15A C16A 118.08(14)
C20A C15A C14A 119.11(13)
C16A C15A C14A 122.81(14)
C17A C16A C15A 121.24(14)
C17A C16A H16A 119.4
C15A C16A H16A 119.4
C16A C17A C18A 119.80(15)
C16A C17A H17A 120.1
C18A C17A H17A 120.1
C19A C18A C17A 120.89(15)
C19A C18A H18A 119.6
C17A C18A H18A 119.6
C18A C19A C20A 119.83(15)
C18A C19A H19A 120.1
C20A C19A H19A 120.1
N2A C20A C19A 119.40(13)
N2A C20A C15A 120.45(14)
C19A C20A C15A 120.15(14)
C1B N1B H1NB 120.6(15)
C1B N1B H2NB 119.1(14)
H1NB N1B H2NB 109(2)
C8B N2B C20B 121.86(14)
C8B N2B H3NB 111.3(13)
C20B N2B H3NB 126.9(14)
C14B N3B H4NB 122.9(13)
C14B N3B H5NB 124.5(14)
H4NB N3B H5NB 112.5(19)
N1B C1B C6B 122.06(16)
N1B C1B C2B 119.75(16)
C6B C1B C2B 118.08(15)
C3B C2B C1B 120.71(17)
C3B C2B H2BA 119.6
C1B C2B H2BA 119.6
C2B C3B C4B 121.29(17)
C2B C3B H3BA 119.4
C4B C3B H3BA 119.4
C3B C4B C5B 117.89(15)
C3B C4B C7B 120.02(16)
C5B C4B C7B 122.08(15)
C6B C5B C4B 121.15(16)
C6B C5B H5BA 119.4
C4B C5B H5BA 119.4
C5B C6B C1B 120.81(16)
C5B C6B H6BA 119.6
C1B C6B H6BA 119.6
O2B C7B O1B 123.11(15)
O2B C7B C4B 117.87(15)
O1B C7B C4B 119.02(15)
N2B C8B C13B 120.76(14)
N2B C8B C9B 118.87(15)
C13B C8B C9B 120.36(15)
C10B C9B C8B 119.75(16)
C10B C9B H9BA 120.1
C8B C9B H9BA 120.1
C9B C10B C11B 121.14(16)
C9B C10B H10B 119.4
C11B C10B H10B 119.4
C12B C11B C10B 119.38(15)
C12B C11B H11B 120.3
C10B C11B H11B 120.3
C11B C12B C13B 121.41(16)
C11B C12B H12B 119.3
C13B C12B H12B 119.3
C8B C13B C12B 117.95(15)
C8B C13B C14B 119.16(14)
C12B C13B C14B 122.88(15)
N3B C14B C15B 121.28(15)
N3B C14B C13B 120.70(14)
C15B C14B C13B 118.02(14)
C20B C15B C16B 118.28(14)
C20B C15B C14B 119.32(14)
C16B C15B C14B 122.40(14)
C17B C16B C15B 121.18(15)
C17B C16B H16B 119.4
C15B C16B H16B 119.4
C16B C17B C18B 119.99(15)
C16B C17B H17B 120.0
C18B C17B H17B 120.0
C19B C18B C17B 120.81(15)
C19B C18B H18B 119.6
C17B C18B H18B 119.6
C18B C19B C20B 119.78(15)
C18B C19B H19B 120.1
C20B C19B H19B 120.1
N2B C20B C15B 120.86(14)
N2B C20B C19B 119.18(14)
C15B C20B C19B 119.96(14)
H1W1 O1W H2W1 107(2)
H1W2 O2W H2W2 108(2)
H1W3 O3W H2W3 114(2)
H1W4 O4W H2W4 110(2)

loop_
_geom_bond_atom_site_label_1
_geom_bond_atom_site_label_2
_geom_bond_distance
O1A C7A 1.257(2)
O2A C7A 1.273(2)
N1A C1A 1.390(2)
N1A H1NA 0.91(2)
N1A H2NA 0.92(3)
N2A C8A 1.363(2)
N2A C20A 1.365(2)
N2A H3NA 0.90(2)
N3A C14A 1.3234(19)
N3A H4NA 0.93(2)
N3A H5NA 0.91(2)
C1A C2A 1.398(2)
C1A C6A 1.401(2)
C2A C3A 1.391(2)
C2A H2AA 0.9500
C3A C4A 1.390(2)
C3A H3AA 0.9500
C4A C5A 1.398(2)
C4A C7A 1.504(2)
C5A C6A 1.383(2)
C5A H5AA 0.9500
C6A H6AA 0.9500
C8A C9A 1.412(2)
C8A C13A 1.414(2)
C9A C10A 1.370(2)
C9A H9AA 0.9500
C10A C11A 1.407(2)
C10A H10A 0.9500
C11A C12A 1.367(2)
C11A H11A 0.9500
C12A C13A 1.422(2)
C12A H12A 0.9500
C13A C14A 1.439(2)
C14A C15A 1.439(2)
C15A C20A 1.415(2)
C15A C16A 1.419(2)
C16A C17A 1.366(2)
C16A H16A 0.9500
C17A C18A 1.411(2)
C17A H17A 0.9500
C18A C19A 1.368(2)
C18A H18A 0.9500
C19A C20A 1.411(2)
C19A H19A 0.9500
O1B C7B 1.273(2)
O2B C7B 1.256(2)
N1B C1B 1.381(2)
N1B H1NB 0.86(2)
N1B H2NB 0.89(2)
N2B C8B 1.363(2)
N2B C20B 1.365(2)
N2B H3NB 0.98(2)
N3B C14B 1.317(2)
N3B H4NB 0.99(2)
N3B H5NB 0.898(9)
C1B C6B 1.396(2)
C1B C2B 1.404(2)
C2B C3B 1.383(2)
C2B H2BA 0.9500
C3B C4B 1.395(2)
C3B H3BA 0.9500
C4B C5B 1.398(2)
C4B C7B 1.500(2)
C5B C6B 1.386(2)
C5B H5BA 0.9500
C6B H6BA 0.9500
C8B C13B 1.410(2)
C8B C9B 1.413(2)
C9B C10B 1.366(2)
C9B H9BA 0.9500
C10B C11B 1.415(2)
C10B H10B 0.9500
C11B C12B 1.368(2)
C11B H11B 0.9500
C12B C13B 1.424(2)
C12B H12B 0.9500
C13B C14B 1.443(2)
C14B C15B 1.438(2)
C15B C20B 1.407(2)
C15B C16B 1.420(2)
C16B C17B 1.362(2)
C16B H16B 0.9500
C17B C18B 1.403(2)
C17B H17B 0.9500
C18B C19B 1.370(2)
C18B H18B 0.9500
C19B C20B 1.416(2)
C19B H19B 0.9500
O1W H1W1 0.84(3)
O1W H2W1 0.87(3)
O2W H1W2 0.88(3)
O2W H2W2 0.87(3)
O3W H1W3 0.90(3)
O3W H2W3 0.96(3)
O4W H1W4 0.91(3)
O4W H2W4 0.87(3)

loop_
_geom_hbond_atom_site_label_D
_geom_hbond_atom_site_label_H
_geom_hbond_atom_site_label_A
_geom_hbond_site_symmetry_A
_geom_hbond_distance_DH
_geom_hbond_distance_HA
_geom_hbond_distance_DA
_geom_hbond_angle_DHA
_geom_hbond_publ_flag
O1W H1W1 O3W . 0.84(3) 1.92(3) 2.758(2) 179(5) yes
O1W H2W1 O1B . 0.86(3) 1.90(3) 2.767(2) 177(2) yes
O2W H1W2 O2A 2_645 0.88(3) 1.92(3) 2.8066(19) 176(3) yes
O3W H2W3 O1W 2_645 0.96(3) 1.72(3) 2.676(2) 174(2) yes
O3W H1W3 O2B 1_545 0.90(3) 1.79(3) 2.674(2) 166(3) yes
O4W H2W4 O1A . 0.87(3) 1.84(3) 2.688(2) 164(3) yes
N1A H1NA O2B 2_645 0.92(2) 2.09(2) 2.946(2) 156.0(19) yes
N1A H2NA O1B 2_655 0.92(3) 2.12(3) 2.983(2) 158(2) yes
N2A H3NA O2A 2_645 0.90(2) 1.98(2) 2.882(2) 173(2) yes
N2B H3NB O1B 3_666 0.98(2) 1.93(2) 2.8695(18) 160(2) yes
N3A H4NA O4W 4_466 0.93(2) 1.93(2) 2.8227(19) 161.6(18) yes
N3A H5NA N1B 2_545 0.91(2) 2.20(2) 3.031(2) 151.4(18) yes
N3B H5NB O3W . 0.90(2) 1.94(2) 2.819(2) 165(2) yes
N3B H4NB N1A 2_645 1.00(3) 2.16(2) 3.067(2) 151.3(19) yes
C12A H12A O4W 4_466 0.95 2.55 3.4756(19) 164 yes
C16B H16B O3W . 0.95 2.51 3.438(2) 164 yes
C11A H11A Cg13 3_666 0.95 2.95 3.6659(19) 133 yes

loop_
_geom_torsion_atom_site_label_1
_geom_torsion_atom_site_label_2
_geom_torsion_atom_site_label_3
_geom_torsion_atom_site_label_4
_geom_torsion
N1A C1A C2A C3A -173.95(16)
C6A C1A C2A C3A 1.6(2)
C1A C2A C3A C4A 0.7(3)
C2A C3A C4A C5A -1.9(2)
C2A C3A C4A C7A 178.03(15)
C3A C4A C5A C6A 0.7(2)
C7A C4A C5A C6A -179.19(14)
C4A C5A C6A C1A 1.6(2)
N1A C1A C6A C5A 172.84(15)
C2A C1A C6A C5A -2.8(2)
C3A C4A C7A O1A -171.22(15)
C5A C4A C7A O1A 8.7(2)
C3A C4A C7A O2A 9.0(2)
C5A C4A C7A O2A -171.12(14)
C20A N2A C8A C9A 178.09(16)
C20A N2A C8A C13A -1.6(2)
N2A C8A C9A C10A 177.90(16)
C13A C8A C9A C10A -2.5(3)
C8A C9A C10A C11A 1.1(3)
C9A C10A C11A C12A 0.9(3)
C10A C11A C12A C13A -1.4(3)
N2A C8A C13A C12A -178.44(15)
C9A C8A C13A C12A 1.9(2)
N2A C8A C13A C14A 1.7(2)
C9A C8A C13A C14A -177.91(15)
C11A C12A C13A C8A 0.0(2)
C11A C12A C13A C14A 179.83(16)
C8A C13A C14A N3A 178.94(16)
C12A C13A C14A N3A -0.9(2)
C8A C13A C14A C15A -1.2(2)
C12A C13A C14A C15A 178.99(15)
N3A C14A C15A C20A -179.66(16)
C13A C14A C15A C20A 0.5(2)
N3A C14A C15A C16A 0.2(2)
C13A C14A C15A C16A -179.69(15)
C20A C15A C16A C17A -0.2(2)
C14A C15A C16A C17A 179.94(16)
C15A C16A C17A C18A 0.4(3)
C16A C17A C18A C19A -0.6(3)
C17A C18A C19A C20A 0.4(3)
C8A N2A C20A C19A -179.39(15)
C8A N2A C20A C15A 0.8(2)
C18A C19A C20A N2A 179.99(16)
C18A C19A C20A C15A -0.2(2)
C16A C15A C20A N2A 179.90(15)
C14A C15A C20A N2A -0.3(2)
C16A C15A C20A C19A 0.1(2)
C14A C15A C20A C19A 179.93(15)
N1B C1B C2B C3B 174.26(15)
C6B C1B C2B C3B -2.1(2)
C1B C2B C3B C4B 0.0(3)
C2B C3B C4B C5B 1.4(2)
C2B C3B C4B C7B -179.87(15)
C3B C4B C5B C6B -0.7(2)
C7B C4B C5B C6B -179.40(14)
C4B C5B C6B C1B -1.4(2)
N1B C1B C6B C5B -173.47(14)
C2B C1B C6B C5B 2.8(2)
C3B C4B C7B O2B -4.6(2)
C5B C4B C7B O2B 174.05(14)
C3B C4B C7B O1B 175.43(14)
C5B C4B C7B O1B -5.9(2)
C20B N2B C8B C13B -0.8(2)
C20B N2B C8B C9B 178.96(16)
N2B C8B C9B C10B -179.17(17)
C13B C8B C9B C10B 0.6(3)
C8B C9B C10B C11B -0.5(3)
C9B C10B C11B C12B 0.0(3)
C10B C11B C12B C13B 0.5(3)
N2B C8B C13B C12B 179.58(15)
C9B C8B C13B C12B -0.2(2)
N2B C8B C13B C14B -0.2(2)
C9B C8B C13B C14B -179.97(16)
C11B C12B C13B C8B -0.3(3)
C11B C12B C13B C14B 179.42(17)
C8B C13B C14B N3B -178.63(16)
C12B C13B C14B N3B 1.6(3)
C8B C13B C14B C15B 1.0(2)
C12B C13B C14B C15B -178.80(15)
N3B C14B C15B C20B 178.81(16)
C13B C14B C15B C20B -0.8(2)
N3B C14B C15B C16B -1.4(2)
C13B C14B C15B C16B 179.00(15)
C20B C15B C16B C17B 0.0(2)
C14B C15B C16B C17B -179.77(16)
C15B C16B C17B C18B -0.1(3)
C16B C17B C18B C19B 0.6(3)
C17B C18B C19B C20B -0.9(3)
C8B N2B C20B C15B 1.0(2)
C8B N2B C20B C19B -178.62(16)
C16B C15B C20B N2B -179.97(15)
C14B C15B C20B N2B -0.2(2)
C16B C15B C20B C19B -0.3(2)
C14B C15B C20B C19B 179.44(15)
C18B C19B C20B N2B -179.56(16)
C18B C19B C20B C15B 0.8(3)
